data_7132003
loop_
_publ_author_name
'Goodall, Joe C.'
'Sajjad, Muhammad Arif'
'Thompson, Emily A.'
'Page, Samuel J.'
'Kerrigan, Adam M.'
'Jenkins, Huw T.'
'Lynam, Jason Martin'
'Macgregor, Stuart Alan'
'Weller, Andrew S.'

_publ_section_title
;
 In Crystallo Lattice Adaptivity Triggered by Solid-Gas Reactions of
 Cationic Group 7 Pincer Complexes
;
_journal_name_full 'Chemical Communications'
_journal_paper_doi 10.1039/D3CC03201A
_journal_year 2023
_chemical_formula_moiety 'C23 H39 N O4 P2 Re, C32 H12 B F24'
_chemical_formula_sum 'C55 H51 B F24 N O4 P2 Re'
_chemical_formula_weight 1504.91
_space_group_crystal_system triclinic
_space_group_IT_number 2
_space_group_name_Hall '-P 1'
_space_group_name_H-M_alt 'P -1'
_atom_sites_solution_hydrogens geom
_atom_sites_solution_primary dual
_audit_creation_date 2023-06-15
_audit_creation_method
;
Olex2 1.5
(compiled 2021.08.20 svn.r13c46975 for OlexSys, GUI svn.r6396)
;
_audit_update_record
;
2023-06-22 deposited with the CCDC.	2023-08-03 downloaded from the CCDC.
;
_cell_angle_alpha 107.7110(10)
_cell_angle_beta 94.0020(10)
_cell_angle_gamma 98.7510(10)
_cell_formula_units_Z 2
_cell_length_a 12.74810(10)
_cell_length_b 14.4679(2)
_cell_length_c 17.4995(2)
_cell_measurement_reflns_used 29016
_cell_measurement_temperature 110.00(10)
_cell_measurement_theta_max 76.5610
_cell_measurement_theta_min 4.1040
_cell_volume 3015.63(6)
_computing_cell_refinement 'CrysAlisPro 1.171.41.113a (Rigaku OD, 2021)'
_computing_data_collection 'CrysAlisPro 1.171.41.113a (Rigaku OD, 2021)'
_computing_data_reduction 'CrysAlisPro 1.171.41.113a (Rigaku OD, 2021)'
_computing_molecular_graphics 'Olex2 1.5 (Dolomanov et al., 2009)'
_computing_publication_material 'Olex2 1.5 (Dolomanov et al., 2009)'
_computing_structure_refinement 'SHELXL 2018/3 (Sheldrick, 2015)'
_computing_structure_solution 'SHELXT 2018/2 (Sheldrick, 2018)'
_diffrn_ambient_environment N~2~
_diffrn_ambient_temperature 110.00(10)
_diffrn_detector 'Hybrid Pixel Array Detector'
_diffrn_detector_area_resol_mean 10.0000
_diffrn_detector_type HyPix
_diffrn_measured_fraction_theta_full 0.998
_diffrn_measured_fraction_theta_max 0.955
_diffrn_measurement_details
;
List of Runs (angles in degrees, time in seconds):

  # Type    Start    End  Width  t~exp~   \w     \q     \k     \f   Frames
#--------------------------------------------------------------------------
  1  \w   -118.00 -93.00   0.50    0.40    --  -50.29-133.00 138.00   50
  2  \w   -116.00 -66.00   0.50    0.40    --  -50.29-136.00 -39.00  100
  3  \w    -81.00 -56.00   0.50    0.40    --  -50.29 136.00  24.00   50
  4  \w    -91.00 -66.00   0.50    0.40    --  -50.29 133.00-153.00   50
  5  \w     49.00  96.00   0.50    0.40    --   50.29-133.00 138.00   94
  6  \w     42.00 102.00   0.50    0.40    --   50.29-136.00 -39.00  120
  7  \w     48.00 117.00   0.50    1.50    --  105.75-133.00 138.00  138
  8  \w     49.00 116.00   0.50    1.50    --  105.75-136.00 -39.00  134
  9  \w    109.00 134.00   0.50    1.50    --  105.75 136.00  24.00   50
 10  \w    133.00 158.00   0.50    1.50    --  105.75 133.00-153.00   50
 11  \w    -57.00  22.00   0.50    0.40    --  -50.29  19.00 120.00  158
 12  \w    -49.00  22.00   0.50    0.40    --  -50.29  57.00-150.00  142
 13  \w   -123.00 -59.00   0.50    0.40    --  -50.29 -37.00 120.00  128
 14  \w   -118.00 -67.00   0.50    0.40    --  -50.29 -57.00 -30.00  102
 15  \w   -114.00 -80.00   0.50    0.40    --  -50.29-125.00-180.00   68
 16  \w     39.00  92.00   0.50    1.50    --  105.75 -77.00  30.00  106
 17  \w     98.00 168.00   0.50    1.50    --  105.75  37.00-150.00  140
 18  \w     33.00 112.00   0.50    1.50    --  105.75 -37.00  90.00  158
 19  \w     83.00 108.00   0.50    1.50    --  105.75-110.00 -32.64   50
 20  \w     57.00 105.00   0.50    1.50    --  105.75 -99.00  30.00   96
 21  \w    101.00 177.00   0.50    1.50    --  105.75  19.00 -90.00  152
 22  \w     34.00 112.00   0.50    1.50    --  105.75 -37.00 -90.00  156
 23  \w     71.00 106.00   0.50    1.50    --  105.75 -99.00-150.00   70
 24  \w     48.00  92.00   0.50    1.50    --  105.75 -19.00  30.00   88
 25  \w     45.00 113.00   0.50    1.50    --  105.75 -19.00 150.00  136
 26  \w     34.00  92.00   0.50    1.50    --  105.75 -57.00 120.00  116
 27  \w     58.00 126.00   0.50    1.50    --  105.75 -77.00 120.00  136
 28  \w     37.00  90.00   0.50    1.50    --  105.75 -99.00 -60.00  106
 29  \w     35.00 112.00   0.50    1.50    --  105.75 -19.00 -90.00  154
 30  \w     39.00  65.00   0.50    1.50    --  105.75-125.00 120.00   52
 31  \w    104.00 131.00   0.50    1.50    --  105.75  19.00 -30.00   54
;
_diffrn_measurement_device 'four-circle diffractometer'
_diffrn_measurement_device_type 'SuperNova, Dual, Cu at home/near, HyPix'
_diffrn_measurement_method '\w scans'
_diffrn_orient_matrix_type 'CrysAlisPro convention (1999,Acta A55,543-557)'
_diffrn_orient_matrix_UB_11 0.0299467000
_diffrn_orient_matrix_UB_12 0.0429668000
_diffrn_orient_matrix_UB_13 0.0923293000
_diffrn_orient_matrix_UB_21 0.1062257000
_diffrn_orient_matrix_UB_22 0.0574259000
_diffrn_orient_matrix_UB_23 -0.0120849000
_diffrn_orient_matrix_UB_31 -0.0547717000
_diffrn_orient_matrix_UB_32 0.0882091000
_diffrn_orient_matrix_UB_33 0.0012190000
_diffrn_radiation_monochromator mirror
_diffrn_radiation_probe x-ray
_diffrn_radiation_type 'Cu K\a'
_diffrn_radiation_wavelength 1.54184
_diffrn_reflns_av_R_equivalents 0.0401
_diffrn_reflns_av_unetI/netI 0.0363
_diffrn_reflns_Laue_measured_fraction_full 0.998
_diffrn_reflns_Laue_measured_fraction_max 0.955
_diffrn_reflns_limit_h_max 15
_diffrn_reflns_limit_h_min -16
_diffrn_reflns_limit_k_max 18
_diffrn_reflns_limit_k_min -11
_diffrn_reflns_limit_l_max 21
_diffrn_reflns_limit_l_min -21
_diffrn_reflns_number 36432
_diffrn_reflns_point_group_measured_fraction_full 0.998
_diffrn_reflns_point_group_measured_fraction_max 0.955
_diffrn_reflns_theta_full 67.684
_diffrn_reflns_theta_max 76.988
_diffrn_reflns_theta_min 3.535
_diffrn_source 'micro-focus sealed X-ray tube'
_diffrn_source_type 'SuperNova (Cu) X-ray Source'
_exptl_absorpt_coefficient_mu 5.526
_exptl_absorpt_correction_T_max 1.00000
_exptl_absorpt_correction_T_min 0.71825
_exptl_absorpt_correction_type multi-scan
_exptl_absorpt_process_details
;
CrysAlisPro 1.171.41.113a (Rigaku Oxford Diffraction, 2021)
Empirical absorption correction using spherical harmonics,
implemented in SCALE3 ABSPACK scaling algorithm.
;
_exptl_crystal_colour 'clear dark red'
_exptl_crystal_colour_lustre clear
_exptl_crystal_colour_modifier dark
_exptl_crystal_colour_primary red
_exptl_crystal_density_diffrn 1.657
_exptl_crystal_description block
_exptl_crystal_F_000 1492
_exptl_crystal_preparation '[(tBuPONOP)ReBr(CO)2] + Na[BarF4] in 1,2-difluorobenzene'
_exptl_crystal_recrystallization_method 'CH2Cl2 solution layered with hexane at room temperature.'
_exptl_crystal_size_max 0.25
_exptl_crystal_size_mid 0.238
_exptl_crystal_size_min 0.168
_refine_diff_density_max 1.796
_refine_diff_density_min -2.276
_refine_diff_density_rms 0.124
_refine_ls_extinction_method none
_refine_ls_goodness_of_fit_ref 1.051
_refine_ls_hydrogen_treatment constr
_refine_ls_matrix_type full
_refine_ls_number_parameters 889
_refine_ls_number_reflns 12178
_refine_ls_number_restraints 77
_refine_ls_restrained_S_all 1.053
_refine_ls_R_factor_all 0.0414
_refine_ls_R_factor_gt 0.0407
_refine_ls_shift/su_max 0.001
_refine_ls_shift/su_mean 0.000
_refine_ls_structure_factor_coef Fsqd
_refine_ls_weighting_details 'w=1/[\s^2^(Fo^2^)+(0.0659P)^2^+5.2978P] where P=(Fo^2^+2Fc^2^)/3'
_refine_ls_weighting_scheme calc
_refine_ls_wR_factor_gt 0.1056
_refine_ls_wR_factor_ref 0.1063
_reflns_Friedel_coverage 0.000
_reflns_number_gt 11820
_reflns_number_total 12178
_reflns_threshold_expression 'I > 2\s(I)'
_cod_data_source_file d3cc03201a2.cif
_cod_data_source_block asw22138
_cod_original_cell_volume 3015.62(6)
_cod_database_code 7132003
_shelx_shelxl_version_number 2018/3
_chemical_oxdiff_formula 'Re1 P2 B1 C40 F24 H40 N1 O4'
_chemical_oxdiff_usercomment 'JG091 - DCM/hex'
_shelx_space_group_comment
;
The symmetry employed for this shelxl refinement is uniquely defined
by the following loop, which should always be used as a source of
symmetry information in preference to the above space-group names.
They are only intended as comments.
;
_shelx_estimated_absorpt_t_max 0.457
_shelx_estimated_absorpt_t_min 0.339
_olex2_refinement_description
;
1. Fixed Uiso
 At 1.2 times of:
  All C(H) groups
 At 1.5 times of:
  All C(H,H,H) groups
2. Restrained distances
 C31-F6 \\sim C31-F4 \\sim C31-F5 \\sim C31-F4A \\sim C31-F6A \\sim C31-F5A
 with sigma of 0.02
 C47-C44 \\sim C47A-C44
 with sigma of 0.02
 F16A-C47 \\sim F16A-C47A
 with sigma of 0.02
 F22-F23 \\sim F22-F24 \\sim F23-F24
 with sigma of 0.04
 C55-F22 \\sim C55-F23 \\sim C55-F24
 with sigma of 0.02
 C39-F10 \\sim C39-F10A \\sim C39-F12A \\sim C39-F11A \\sim C39-F12 \\sim
C39-F11
 with sigma of 0.02
 F6-F4 \\sim F6-F5 \\sim F4-F5 \\sim F4A-F6A \\sim F4A-F5A \\sim F6A-F5A
 with sigma of 0.04
 F18A-F16A \\sim F18A-F17A \\sim F16A-F17A
 with sigma of 0.04
 F10-F12 \\sim F10-F11 \\sim F10A-F12A \\sim F10A-F11A \\sim F12A-F11A \\sim
F12-F11
 with sigma of 0.04
3. Uiso/Uaniso restraints and constraints
C47 \\sim C47A: within 2A with sigma of 0.01 and sigma for terminal atoms of
0.01 within 2A
4. Rigid body (RIGU) restrains
 C47A
 with sigma for 1-2 distances of 0.001 and sigma for 1-3 distances of 0.001
5. Others
 Sof(F4A)=Sof(F6A)=Sof(F5A)=1-FVAR(1)
 Sof(F6)=Sof(F4)=Sof(F5)=FVAR(1)
 Sof(F10A)=Sof(F12A)=Sof(F11A)=1-FVAR(2)
 Sof(F10)=Sof(F12)=Sof(F11)=FVAR(2)
 Sof(C47A)=Sof(F17B)=Sof(F18B)=1-FVAR(3)
 Sof(C47)=Sof(F18A)=Sof(F17A)=FVAR(3)
6.a Aromatic/amide H refined with riding coordinates:
 C25(H25), C49(H49), C35(H35), C41(H41), C27(H27), C33(H33), C43(H43),
 C12(H12), C29(H29), C53(H53), C51(H51), C37(H37), C14(H14), C13(H13), C45(H45)
6.b Idealised Me refined as rotating group:
 C18(H18A,H18B,H18C), C19(H19A,H19B,H19C), C23(H23A,H23B,H23C), C10(H10A,H10B,
 H10C), C9(H9A,H9B,H9C), C17(H17A,H17B,H17C), C22(H22A,H22B,H22C), C21(H21A,
 H21B,H21C), C5(H5A,H5B,H5C), C8(H8A,H8B,H8C), C4(H4A,H4B,H4C), C6(H6A,H6B,H6C)
;
_olex2_submission_special_instructions 'No special instructions were received'
_oxdiff_exptl_absorpt_empirical_details
;
Empirical correction (ABSPACK) includes:
- Absorption correction using spherical harmonics
- Frame scaling
;
_oxdiff_exptl_absorpt_empirical_full_max 1.361
_oxdiff_exptl_absorpt_empirical_full_min 0.768

loop_
_space_group_symop_operation_xyz
'x, y, z'
'-x, -y, -z'

loop_
_atom_site_label
_atom_site_type_symbol
_atom_site_fract_x
_atom_site_fract_y
_atom_site_fract_z
_atom_site_U_iso_or_equiv
_atom_site_adp_type
_atom_site_occupancy
_atom_site_site_symmetry_order
_atom_site_calc_flag
_atom_site_refinement_flags_posn
_atom_site_refinement_flags_adp
_atom_site_refinement_flags_occupancy
_atom_site_disorder_assembly
_atom_site_disorder_group
Re1 Re 0.73910(2) 1.07459(2) 0.84815(2) 0.02036(6) Uani 1 1 d . . . . .
P2 P 0.85160(7) 0.97968(6) 0.77004(5) 0.02431(17) Uani 1 1 d . . . . .
P1 P 0.63908(7) 1.20461(7) 0.88482(6) 0.02741(18) Uani 1 1 d . . . . .
O4 O 0.9182(2) 1.06117(19) 0.73170(17) 0.0301(5) Uani 1 1 d . . . . .
O3 O 0.6767(2) 1.26732(19) 0.82157(17) 0.0318(6) Uani 1 1 d . . . . .
F20 F -0.0762(2) 0.23516(18) 0.4334(2) 0.0514(7) Uani 1 1 d . . . . .
F21 F -0.11159(19) 0.3679(2) 0.51120(16) 0.0452(6) Uani 1 1 d . . . . .
F3 F 0.6638(2) 0.49712(19) 0.82217(18) 0.0467(6) Uani 1 1 d . . . . .
N1 N 0.8004(2) 1.1664(2) 0.77922(17) 0.0211(5) Uani 1 1 d . . . . .
F15 F 0.1924(3) 0.2579(3) 0.8990(2) 0.0594(8) Uani 1 1 d . . . . .
F19 F -0.0913(2) 0.3549(3) 0.38814(18) 0.0604(8) Uani 1 1 d . . . . .
F2 F 0.6136(2) 0.5952(3) 0.92512(17) 0.0663(9) Uani 1 1 d . . . . .
F8 F 0.5423(2) 0.1249(3) 0.48085(17) 0.0641(9) Uani 1 1 d . . . . .
F1 F 0.7118(2) 0.6528(2) 0.8503(2) 0.0569(8) Uani 1 1 d . . . . .
O2 O 0.6271(3) 0.9265(2) 0.9233(2) 0.0471(8) Uani 1 1 d . . . . .
F14 F 0.0278(2) 0.2641(3) 0.9071(3) 0.0716(10) Uani 1 1 d . . . . .
O1 O 0.8896(3) 1.1438(3) 1.00274(18) 0.0485(8) Uani 1 1 d . . . . .
F9 F 0.5973(2) 0.1237(3) 0.5955(2) 0.0660(9) Uani 1 1 d . . . . .
F7 F 0.6156(2) 0.2595(2) 0.5732(3) 0.0785(12) Uani 1 1 d . . . . .
F13 F 0.1477(4) 0.3792(3) 0.98540(18) 0.0877(14) Uani 1 1 d . . . . .
C25 C 0.4592(3) 0.4993(3) 0.7567(2) 0.0247(7) Uani 1 1 d . . . . .
H25 H 0.472692 0.438860 0.762406 0.030 Uiso 1 1 calc R U . . .
F10 F 0.0899(6) 0.0358(9) 0.5767(11) 0.072(4) Uani 0.58(3) 1 d D . P A 1
C40 C 0.1879(3) 0.4105(2) 0.7328(2) 0.0230(6) Uani 1 1 d . . . . .
C42 C 0.1214(3) 0.3746(3) 0.8508(2) 0.0259(7) Uani 1 1 d . . . . .
C49 C 0.1088(3) 0.3710(2) 0.5514(2) 0.0237(6) Uani 1 1 d . . . . .
H49 H 0.063844 0.345352 0.584075 0.028 Uiso 1 1 calc R U . . .
C35 C 0.3674(3) 0.1047(2) 0.5776(2) 0.0266(7) Uani 1 1 d . . . . .
H35 H 0.386032 0.041300 0.557490 0.032 Uiso 1 1 calc R U . . .
C11 C 0.7579(3) 1.2466(2) 0.7782(2) 0.0235(6) Uani 1 1 d . . . . .
C15 C 0.8783(3) 1.1422(3) 0.7319(2) 0.0253(7) Uani 1 1 d . . . . .
C41 C 0.1880(3) 0.3601(2) 0.7899(2) 0.0243(6) Uani 1 1 d . . . . .
H41 H 0.235169 0.314564 0.786944 0.029 Uiso 1 1 calc R U . . .
C48 C 0.2176(3) 0.4064(2) 0.5799(2) 0.0234(6) Uani 1 1 d . . . . .
F12 F 0.2000(12) -0.0531(8) 0.5375(12) 0.115(6) Uani 0.58(3) 1 d D . P A 1
C27 C 0.5140(3) 0.6763(3) 0.7925(2) 0.0279(7) Uani 1 1 d . . . . .
H27 H 0.562609 0.735492 0.821111 0.033 Uiso 1 1 calc R U . . .
C24 C 0.3672(3) 0.4987(2) 0.7078(2) 0.0239(6) Uani 1 1 d . . . . .
C26 C 0.5313(3) 0.5857(3) 0.7971(2) 0.0260(7) Uani 1 1 d . . . . .
C34 C 0.4402(3) 0.1897(3) 0.5848(2) 0.0254(7) Uani 1 1 d . . . . .
C16 C 0.9615(3) 0.9300(3) 0.8093(3) 0.0344(8) Uani 1 1 d . . . . .
C33 C 0.4140(3) 0.2829(2) 0.6149(2) 0.0242(6) Uani 1 1 d . . . . .
H33 H 0.465402 0.339489 0.618630 0.029 Uiso 1 1 calc R U . . .
C43 C 0.0523(3) 0.4416(3) 0.8576(2) 0.0294(7) Uani 1 1 d . . . . .
H43 H 0.005999 0.451026 0.898499 0.035 Uiso 1 1 calc R U . . .
C50 C 0.0644(3) 0.3722(2) 0.4770(2) 0.0268(7) Uani 1 1 d . . . . .
C2 C 0.6676(3) 0.9815(3) 0.8949(2) 0.0318(8) Uani 1 1 d . . . . .
C12 C 0.7928(3) 1.3055(3) 0.7323(2) 0.0297(7) Uani 1 1 d . . . . .
H12 H 0.763137 1.362341 0.733634 0.036 Uiso 1 1 calc R U . . .
C32 C 0.3127(3) 0.2952(2) 0.6401(2) 0.0228(6) Uani 1 1 d . . . . .
C18 C 1.0120(4) 0.8624(3) 0.7431(3) 0.0445(10) Uani 1 1 d . . . . .
H18A H 0.959570 0.802517 0.714405 0.067 Uiso 1 1 calc R U . . .
H18B H 1.074257 0.844388 0.767267 0.067 Uiso 1 1 calc R U . . .
H18C H 1.034577 0.896654 0.704883 0.067 Uiso 1 1 calc R U . . .
C29 C 0.3522(3) 0.5911(3) 0.7030(2) 0.0265(7) Uani 1 1 d . . . . .
H29 H 0.291157 0.594299 0.670116 0.032 Uiso 1 1 calc R U . . .
C53 C 0.2792(3) 0.4404(3) 0.5272(2) 0.0280(7) Uani 1 1 d . . . . .
H53 H 0.353820 0.463010 0.542777 0.034 Uiso 1 1 calc R U . . .
C51 C 0.1269(3) 0.4078(3) 0.4267(2) 0.0305(7) Uani 1 1 d . . . . .
H51 H 0.096677 0.408734 0.375759 0.037 Uiso 1 1 calc R U . . .
C37 C 0.2413(3) 0.2080(3) 0.6314(2) 0.0256(7) Uani 1 1 d . . . . .
H37 H 0.172032 0.212675 0.647279 0.031 Uiso 1 1 calc R U . . .
C20 C 0.7687(3) 0.8931(3) 0.6774(2) 0.0326(8) Uani 1 1 d . . . . .
C36 C 0.2671(3) 0.1149(3) 0.6007(2) 0.0273(7) Uani 1 1 d . . . . .
C44 C 0.0524(3) 0.4942(3) 0.8035(2) 0.0286(7) Uani 1 1 d D . . . .
C14 C 0.9160(3) 1.1967(3) 0.6835(2) 0.0303(7) Uani 1 1 d . . . . .
H14 H 0.970358 1.178435 0.650481 0.036 Uiso 1 1 calc R U . . .
F11 F 0.1878(16) 0.0031(18) 0.6610(10) 0.115(7) Uani 0.58(3) 1 d D . P A 1
C19 C 0.9131(4) 0.8737(3) 0.8645(3) 0.0416(9) Uani 1 1 d . . . . .
H19A H 0.888289 0.919939 0.910146 0.062 Uiso 1 1 calc R U . . .
H19B H 0.967684 0.843144 0.884729 0.062 Uiso 1 1 calc R U . . .
H19C H 0.852673 0.822467 0.833568 0.062 Uiso 1 1 calc R U . . .
C13 C 0.8718(3) 1.2789(3) 0.6848(2) 0.0315(7) Uani 1 1 d . . . . .
H13 H 0.896563 1.317621 0.652315 0.038 Uiso 1 1 calc R U . . .
C45 C 0.1186(3) 0.4784(3) 0.7421(2) 0.0249(7) Uani 1 1 d . . . . .
H45 H 0.116454 0.515008 0.705400 0.030 Uiso 1 1 calc R U . . .
C46 C 0.1228(3) 0.3197(3) 0.9102(2) 0.0354(8) Uani 1 1 d . . . . .
C28 C 0.4226(3) 0.6772(3) 0.7442(2) 0.0271(7) Uani 1 1 d . . . . .
C7 C 0.4920(3) 1.1728(3) 0.8519(3) 0.0371(9) Uani 1 1 d . . . . .
F6 F 0.4631(8) 0.8498(4) 0.7885(7) 0.090(6) Uani 0.62(2) 1 d D . P B 1
C23 C 0.7215(4) 0.7980(3) 0.6942(3) 0.0394(9) Uani 1 1 d . . . . .
H23A H 0.778099 0.760086 0.697707 0.059 Uiso 1 1 calc R U . . .
H23B H 0.665517 0.758422 0.650249 0.059 Uiso 1 1 calc R U . . .
H23C H 0.690768 0.814934 0.745393 0.059 Uiso 1 1 calc R U . . .
C54 C -0.0528(3) 0.3333(3) 0.4521(2) 0.0319(7) Uani 1 1 d . . . . .
C39 C 0.1875(3) 0.0244(3) 0.5936(3) 0.0377(9) Uani 1 1 d D . . . .
C10 C 0.4774(4) 1.0838(4) 0.7750(3) 0.0436(10) Uani 1 1 d . . . . .
H10A H 0.519948 1.101048 0.735104 0.065 Uiso 1 1 calc R U . . .
H10B H 0.401760 1.064846 0.752656 0.065 Uiso 1 1 calc R U . . .
H10C H 0.501297 1.028414 0.787929 0.065 Uiso 1 1 calc R U . . .
C52 C 0.2350(3) 0.4420(3) 0.4533(2) 0.0331(8) Uani 1 1 d . . . . .
C9 C 0.4354(4) 1.1414(4) 0.9173(4) 0.0538(12) Uani 1 1 d . . . . .
H9A H 0.469558 1.091359 0.931059 0.081 Uiso 1 1 calc R U . . .
H9B H 0.359897 1.113973 0.896858 0.081 Uiso 1 1 calc R U . . .
H9C H 0.440553 1.198993 0.965657 0.081 Uiso 1 1 calc R U . . .
C38 C 0.5484(3) 0.1776(3) 0.5582(2) 0.0299(7) Uani 1 1 d . . . . .
C30 C 0.6296(3) 0.5824(3) 0.8482(2) 0.0322(8) Uani 1 1 d . . . . .
C1 C 0.8331(3) 1.1189(3) 0.9436(2) 0.0329(8) Uani 1 1 d . . . . .
C31 C 0.4000(3) 0.7733(3) 0.7375(3) 0.0367(9) Uani 1 1 d D . . . .
C17 C 1.0475(4) 1.0178(4) 0.8601(3) 0.0473(11) Uani 1 1 d . . . . .
H17A H 1.081852 1.050843 0.824589 0.071 Uiso 1 1 calc R U . . .
H17B H 1.101351 0.994071 0.888321 0.071 Uiso 1 1 calc R U . . .
H17C H 1.014289 1.064493 0.899716 0.071 Uiso 1 1 calc R U . . .
C22 C 0.6766(3) 0.9478(3) 0.6666(3) 0.0381(9) Uani 1 1 d . . . . .
H22A H 0.646006 0.969033 0.717572 0.057 Uiso 1 1 calc R U . . .
H22B H 0.621099 0.903405 0.624265 0.057 Uiso 1 1 calc R U . . .
H22C H 0.704129 1.005659 0.651052 0.057 Uiso 1 1 calc R U . . .
F4 F 0.3034(5) 0.7831(5) 0.7461(8) 0.076(4) Uani 0.62(2) 1 d D . P B 1
C21 C 0.8238(4) 0.8700(4) 0.6008(3) 0.0468(11) Uani 1 1 d . . . . .
H21A H 0.853476 0.931658 0.591581 0.070 Uiso 1 1 calc R U . . .
H21B H 0.771618 0.829056 0.554627 0.070 Uiso 1 1 calc R U . . .
H21C H 0.881567 0.834279 0.607160 0.070 Uiso 1 1 calc R U . . .
C3 C 0.6772(4) 1.3052(3) 0.9829(3) 0.0449(10) Uani 1 1 d . . . . .
C47 C -0.0229(18) 0.5669(13) 0.8145(15) 0.037(6) Uani 0.61(3) 1 d D U P C 1
C5 C 0.7932(4) 1.3518(4) 0.9828(3) 0.0546(12) Uani 1 1 d . . . . .
H5A H 0.837011 1.300279 0.970541 0.082 Uiso 1 1 calc R U . . .
H5B H 0.820304 1.399864 1.036175 0.082 Uiso 1 1 calc R U . . .
H5C H 0.796657 1.385250 0.941812 0.082 Uiso 1 1 calc R U . . .
B1 B 0.2730(3) 0.4019(3) 0.6657(2) 0.0231(7) Uani 1 1 d . . . . .
C55 C 0.3024(4) 0.4835(3) 0.4005(3) 0.0438(10) Uani 1 1 d D . . . .
C8 C 0.4442(4) 1.2542(4) 0.8307(4) 0.0527(12) Uani 1 1 d . . . . .
H8A H 0.447369 1.310308 0.879885 0.079 Uiso 1 1 calc R U . . .
H8B H 0.369486 1.228653 0.806887 0.079 Uiso 1 1 calc R U . . .
H8C H 0.484998 1.275822 0.791842 0.079 Uiso 1 1 calc R U . . .
C4 C 0.6093(5) 1.3876(4) 0.9938(4) 0.0645(15) Uani 1 1 d . . . . .
H4A H 0.607013 1.408497 0.945594 0.097 Uiso 1 1 calc R U . . .
H4B H 0.641457 1.444003 1.041188 0.097 Uiso 1 1 calc R U . . .
H4C H 0.536445 1.362225 1.001692 0.097 Uiso 1 1 calc R U . . .
C6 C 0.6682(5) 1.2606(5) 1.0518(3) 0.0600(14) Uani 1 1 d . . . . .
H6A H 0.592693 1.236927 1.054306 0.090 Uiso 1 1 calc R U . . .
H6B H 0.699171 1.311092 1.103134 0.090 Uiso 1 1 calc R U . . .
H6C H 0.706890 1.205370 1.041889 0.090 Uiso 1 1 calc R U . . .
F5 F 0.4175(12) 0.7800(7) 0.6659(5) 0.095(6) Uani 0.62(2) 1 d D . P B 1
F4A F 0.3184(13) 0.7691(7) 0.6865(13) 0.100(11) Uani 0.38(2) 1 d D . P B 2
F6A F 0.384(2) 0.8361(9) 0.8068(7) 0.102(11) Uani 0.38(2) 1 d D . P B 2
F5A F 0.4778(8) 0.8270(9) 0.7171(13) 0.076(8) Uani 0.38(2) 1 d D . P B 2
F22 F 0.2651(4) 0.5577(3) 0.3832(3) 0.0823(12) Uani 1 1 d D . . . .
F23 F 0.2941(4) 0.4215(3) 0.3251(2) 0.0788(11) Uani 1 1 d D . . . .
F24 F 0.3991(3) 0.5136(7) 0.4293(4) 0.208(5) Uani 1 1 d D . . . .
F18A F 0.0303(8) 0.6519(6) 0.8173(18) 0.134(7) Uani 0.61(3) 1 d D . P C 1
F16A F -0.0968(3) 0.5400(3) 0.7494(2) 0.0774(11) Uani 1 1 d D . . . .
F17A F -0.0799(16) 0.5691(19) 0.8675(10) 0.115(7) Uani 0.61(3) 1 d D . P C 1
F10A F 0.1742(15) -0.0396(10) 0.5199(5) 0.075(5) Uani 0.42(3) 1 d D . P A 2
F12A F 0.2228(16) -0.0268(12) 0.6365(13) 0.080(6) Uani 0.42(3) 1 d D . P A 2
F11A F 0.0927(12) 0.0372(11) 0.6113(18) 0.092(8) Uani 0.42(3) 1 d D . P A 2
C47A C -0.010(3) 0.575(2) 0.805(2) 0.034(6) Uani 0.39(3) 1 d D U P C 2
F17B F -0.031(3) 0.621(2) 0.8825(9) 0.107(10) Uani 0.39(3) 1 d . . P C 2
F18B F 0.0262(17) 0.6466(14) 0.7856(12) 0.096(7) Uani 0.39(3) 1 d . . P C 2

loop_
_atom_site_aniso_label
_atom_site_aniso_U_11
_atom_site_aniso_U_22
_atom_site_aniso_U_33
_atom_site_aniso_U_23
_atom_site_aniso_U_13
_atom_site_aniso_U_12
Re1 0.02018(9) 0.02213(9) 0.01946(9) 0.00921(6) -0.00081(6) 0.00213(6)
P2 0.0232(4) 0.0232(4) 0.0285(4) 0.0106(3) 0.0015(3) 0.0062(3)
P1 0.0298(4) 0.0291(4) 0.0282(4) 0.0135(4) 0.0101(3) 0.0080(3)
O4 0.0261(12) 0.0289(12) 0.0415(14) 0.0162(11) 0.0128(11) 0.0092(10)
O3 0.0351(13) 0.0296(13) 0.0403(14) 0.0185(11) 0.0179(11) 0.0137(11)
F20 0.0353(13) 0.0276(12) 0.078(2) 0.0030(12) 0.0019(12) -0.0025(10)
F21 0.0292(12) 0.0548(15) 0.0462(14) 0.0057(12) 0.0066(10) 0.0122(11)
F3 0.0363(13) 0.0406(13) 0.0599(16) 0.0095(12) -0.0047(11) 0.0154(10)
N1 0.0204(12) 0.0223(13) 0.0228(13) 0.0114(11) 0.0023(10) 0.0019(10)
F15 0.0603(17) 0.082(2) 0.0694(19) 0.0572(18) 0.0283(15) 0.0346(16)
F19 0.0423(15) 0.092(2) 0.0529(17) 0.0434(17) -0.0126(12) -0.0020(14)
F2 0.0487(16) 0.122(3) 0.0340(14) 0.0224(16) 0.0048(12) 0.0397(18)
F8 0.0372(14) 0.104(3) 0.0386(14) -0.0005(15) 0.0088(11) 0.0224(15)
F1 0.0286(12) 0.0474(15) 0.091(2) 0.0263(15) -0.0119(13) -0.0041(10)
O2 0.0546(19) 0.0448(17) 0.0501(18) 0.0307(15) 0.0125(15) -0.0009(14)
F14 0.0437(16) 0.083(2) 0.115(3) 0.073(2) 0.0199(17) 0.0016(15)
O1 0.0482(18) 0.059(2) 0.0295(15) 0.0105(14) -0.0186(13) 0.0028(15)
F9 0.0445(15) 0.091(2) 0.092(2) 0.058(2) 0.0237(16) 0.0364(16)
F7 0.0342(14) 0.0346(14) 0.155(4) 0.0085(18) 0.0379(18) 0.0029(11)
F13 0.174(4) 0.062(2) 0.0276(14) 0.0180(14) 0.0037(19) 0.018(2)
C25 0.0224(15) 0.0239(16) 0.0297(17) 0.0093(13) 0.0089(13) 0.0054(12)
F10 0.025(4) 0.049(4) 0.134(10) 0.032(5) -0.006(4) -0.012(3)
C40 0.0204(15) 0.0226(15) 0.0250(16) 0.0070(13) 0.0022(12) 0.0029(12)
C42 0.0235(16) 0.0269(16) 0.0230(16) 0.0054(13) 0.0001(13) -0.0020(13)
C49 0.0253(16) 0.0198(15) 0.0281(17) 0.0097(13) 0.0072(13) 0.0042(12)
C35 0.0276(17) 0.0210(15) 0.0292(17) 0.0059(13) 0.0021(13) 0.0031(13)
C11 0.0264(16) 0.0208(15) 0.0261(16) 0.0111(13) 0.0044(13) 0.0044(12)
C15 0.0238(16) 0.0250(16) 0.0274(16) 0.0091(13) 0.0031(13) 0.0037(13)
C41 0.0216(15) 0.0239(15) 0.0271(16) 0.0088(13) 0.0038(13) 0.0019(12)
C48 0.0256(16) 0.0190(14) 0.0259(16) 0.0069(12) 0.0050(13) 0.0046(12)
F12 0.087(7) 0.021(3) 0.209(15) -0.014(6) 0.095(9) -0.006(4)
C27 0.0249(16) 0.0243(16) 0.0318(18) 0.0063(14) 0.0051(14) 0.0011(13)
C24 0.0215(15) 0.0245(16) 0.0257(16) 0.0070(13) 0.0085(12) 0.0031(12)
C26 0.0229(16) 0.0277(16) 0.0284(17) 0.0089(14) 0.0091(13) 0.0053(13)
C34 0.0228(16) 0.0252(16) 0.0282(17) 0.0080(13) 0.0036(13) 0.0050(13)
C16 0.0269(17) 0.0340(19) 0.046(2) 0.0172(17) -0.0014(16) 0.0112(15)
C33 0.0220(15) 0.0240(16) 0.0265(16) 0.0090(13) 0.0043(12) 0.0013(12)
C43 0.0222(16) 0.0380(19) 0.0242(16) 0.0055(14) 0.0044(13) 0.0026(14)
C50 0.0314(18) 0.0208(15) 0.0281(17) 0.0066(13) 0.0039(14) 0.0069(13)
C2 0.0298(18) 0.0358(19) 0.0326(19) 0.0164(16) 0.0019(15) 0.0042(15)
C12 0.0322(18) 0.0273(17) 0.0344(19) 0.0156(15) 0.0082(15) 0.0064(14)
C32 0.0224(15) 0.0224(15) 0.0240(15) 0.0076(12) 0.0032(12) 0.0044(12)
C18 0.037(2) 0.041(2) 0.064(3) 0.021(2) 0.012(2) 0.0191(18)
C29 0.0227(15) 0.0263(17) 0.0324(18) 0.0113(14) 0.0059(13) 0.0049(13)
C53 0.0261(16) 0.0266(16) 0.0320(18) 0.0105(14) 0.0078(14) 0.0026(13)
C51 0.0375(19) 0.0270(17) 0.0277(17) 0.0104(14) 0.0033(15) 0.0050(14)
C37 0.0219(15) 0.0264(16) 0.0297(17) 0.0113(14) 0.0050(13) 0.0025(13)
C20 0.0349(19) 0.0303(18) 0.0334(19) 0.0121(15) -0.0014(15) 0.0066(15)
C36 0.0268(17) 0.0218(16) 0.0308(17) 0.0075(13) 0.0022(14) -0.0010(13)
C44 0.0233(16) 0.0339(18) 0.0261(17) 0.0046(14) 0.0023(13) 0.0081(14)
C14 0.0270(17) 0.0331(18) 0.0334(18) 0.0135(15) 0.0087(14) 0.0048(14)
F11 0.113(12) 0.136(14) 0.094(7) 0.085(9) -0.021(7) -0.073(9)
C19 0.041(2) 0.045(2) 0.047(2) 0.027(2) -0.0031(18) 0.0129(18)
C13 0.0280(17) 0.0329(18) 0.037(2) 0.0168(16) 0.0086(15) 0.0026(14)
C45 0.0231(15) 0.0273(16) 0.0235(16) 0.0072(13) 0.0021(13) 0.0050(13)
C46 0.037(2) 0.041(2) 0.0308(19) 0.0150(16) 0.0110(16) 0.0035(16)
C28 0.0254(16) 0.0244(16) 0.0333(18) 0.0106(14) 0.0079(14) 0.0052(13)
C7 0.0278(18) 0.047(2) 0.051(2) 0.030(2) 0.0134(17) 0.0149(16)
F6 0.097(7) 0.018(2) 0.129(12) 0.008(4) -0.067(8) -0.004(3)
C23 0.044(2) 0.0276(18) 0.042(2) 0.0097(16) -0.0047(18) 0.0016(16)
C54 0.0332(19) 0.0298(18) 0.0335(19) 0.0108(15) 0.0022(15) 0.0073(14)
C39 0.034(2) 0.0260(18) 0.051(2) 0.0117(17) 0.0072(17) -0.0004(15)
C10 0.034(2) 0.054(3) 0.048(2) 0.026(2) -0.0015(18) 0.0090(18)
C52 0.040(2) 0.0285(18) 0.0324(19) 0.0113(15) 0.0123(16) 0.0047(15)
C9 0.041(2) 0.072(3) 0.067(3) 0.044(3) 0.023(2) 0.014(2)
C38 0.0247(17) 0.0255(17) 0.039(2) 0.0074(15) 0.0069(14) 0.0059(13)
C30 0.0253(17) 0.0336(19) 0.0348(19) 0.0068(15) 0.0034(14) 0.0054(14)
C1 0.0341(19) 0.0359(19) 0.0297(19) 0.0134(16) 0.0002(15) 0.0049(15)
C31 0.033(2) 0.0269(18) 0.050(2) 0.0162(17) 0.0002(17) 0.0009(15)
C17 0.030(2) 0.044(2) 0.065(3) 0.017(2) -0.011(2) 0.0078(18)
C22 0.037(2) 0.035(2) 0.038(2) 0.0108(17) -0.0120(17) 0.0019(16)
F4 0.047(4) 0.044(4) 0.158(12) 0.051(6) 0.023(5) 0.023(3)
C21 0.069(3) 0.043(2) 0.027(2) 0.0083(18) 0.007(2) 0.016(2)
C3 0.058(3) 0.038(2) 0.036(2) 0.0040(18) 0.018(2) 0.011(2)
C47 0.031(6) 0.055(4) 0.035(8) 0.020(5) 0.015(7) 0.022(5)
C5 0.061(3) 0.036(2) 0.049(3) -0.007(2) 0.005(2) 0.001(2)
B1 0.0219(17) 0.0213(17) 0.0274(18) 0.0089(14) 0.0060(14) 0.0043(13)
C55 0.053(3) 0.040(2) 0.040(2) 0.0165(18) 0.0154(19) -0.0009(19)
C8 0.046(3) 0.063(3) 0.072(3) 0.042(3) 0.020(2) 0.030(2)
C4 0.081(4) 0.047(3) 0.065(3) 0.005(2) 0.032(3) 0.027(3)
C6 0.080(4) 0.071(3) 0.026(2) 0.007(2) 0.018(2) 0.016(3)
F5 0.175(16) 0.066(5) 0.081(5) 0.056(5) 0.042(8) 0.049(8)
F4A 0.085(13) 0.028(4) 0.17(2) 0.040(8) -0.087(15) -0.015(5)
F6A 0.22(3) 0.053(8) 0.076(9) 0.037(7) 0.074(14) 0.087(14)
F5A 0.057(6) 0.050(7) 0.15(2) 0.065(12) 0.043(9) 0.017(5)
F22 0.110(3) 0.065(2) 0.097(3) 0.054(2) 0.046(2) 0.017(2)
F23 0.116(3) 0.0606(19) 0.066(2) 0.0233(17) 0.053(2) 0.0105(19)
F24 0.041(2) 0.481(13) 0.167(5) 0.258(8) -0.022(2) -0.066(4)
F18A 0.051(5) 0.026(4) 0.29(2) 0.007(7) 0.005(8) 0.017(3)
F16A 0.067(2) 0.090(3) 0.085(3) 0.035(2) -0.0123(18) 0.0377(19)
F17A 0.144(11) 0.189(15) 0.096(9) 0.095(10) 0.095(8) 0.150(11)
F10A 0.116(11) 0.049(7) 0.025(5) -0.006(4) 0.004(5) -0.048(7)
F12A 0.065(8) 0.061(7) 0.123(13) 0.072(9) -0.033(8) -0.034(5)
F11A 0.061(8) 0.024(4) 0.19(2) 0.022(8) 0.085(11) 0.007(5)
C47A 0.031(8) 0.061(7) 0.022(6) 0.022(6) 0.022(6) 0.022(6)
F17B 0.20(2) 0.129(15) 0.029(5) 0.024(8) 0.034(9) 0.139(16)
F18B 0.136(14) 0.080(10) 0.140(11) 0.083(10) 0.113(12) 0.084(10)

loop_
_atom_type_symbol
_atom_type_description
_atom_type_scat_dispersion_real
_atom_type_scat_dispersion_imag
_atom_type_scat_source
C C 0.0181 0.0091 'International Tables Vol C Tables 4.2.6.8 and 6.1.1.4'
H H 0.0000 0.0000 'International Tables Vol C Tables 4.2.6.8 and 6.1.1.4'
B B 0.0090 0.0039 'International Tables Vol C Tables 4.2.6.8 and 6.1.1.4'
F F 0.0727 0.0534 'International Tables Vol C Tables 4.2.6.8 and 6.1.1.4'
N N 0.0311 0.0180 'International Tables Vol C Tables 4.2.6.8 and 6.1.1.4'
O O 0.0492 0.0322 'International Tables Vol C Tables 4.2.6.8 and 6.1.1.4'
P P 0.2955 0.4335 'International Tables Vol C Tables 4.2.6.8 and 6.1.1.4'
Re Re -5.2083 5.8923 'International Tables Vol C Tables 4.2.6.8 and 6.1.1.4'

loop_
_exptl_crystal_face_index_h
_exptl_crystal_face_index_k
_exptl_crystal_face_index_l
_exptl_crystal_face_perp_dist
1 0 0 0.0722
-7 7 -2 0.0721
1 9 -2 0.1384
-2 -8 2 0.1042
-7 -2 0 0.0954
-7 6 2 0.0952
0 -9 7 0.0849
3 7 -9 0.0994
7 -1 -6 0.1209
0 4 8 0.1083
5 -8 5 0.0997
0 -4 -8 0.1066
-7 5 -5 0.0517
-6 0 -6 0.0703

loop_
_geom_angle_atom_site_label_1
_geom_angle_atom_site_label_2
_geom_angle_atom_site_label_3
_geom_angle
_geom_angle_site_symmetry_1
_geom_angle_site_symmetry_3
_geom_angle_publ_flag
P2 Re1 P1 155.34(3) . . ?
N1 Re1 P2 77.90(8) . . ?
N1 Re1 P1 78.15(8) . . ?
C2 Re1 P2 100.93(12) . . ?
C2 Re1 P1 101.78(12) . . ?
C2 Re1 N1 170.80(14) . . ?
C1 Re1 P2 95.57(13) . . ?
C1 Re1 P1 95.84(13) . . ?
C1 Re1 N1 104.11(14) . . ?
C1 Re1 C2 85.07(17) . . ?
O4 P2 Re1 101.60(9) . . ?
O4 P2 C16 101.97(16) . . ?
O4 P2 C20 100.42(16) . . ?
C16 P2 Re1 126.01(14) . . ?
C16 P2 C20 114.54(18) . . ?
C20 P2 Re1 107.85(13) . . ?
O3 P1 Re1 100.93(9) . . ?
O3 P1 C7 99.27(16) . . ?
O3 P1 C3 99.62(18) . . ?
C7 P1 Re1 117.50(14) . . ?
C3 P1 Re1 120.20(16) . . ?
C3 P1 C7 113.5(2) . . ?
C15 O4 P2 119.2(2) . . ?
C11 O3 P1 120.8(2) . . ?
C11 N1 Re1 121.0(2) . . ?
C11 N1 C15 118.3(3) . . ?
C15 N1 Re1 120.6(2) . . ?
C24 C25 H25 119.0 . . ?
C26 C25 H25 119.0 . . ?
C26 C25 C24 122.0(3) . . ?
C41 C40 B1 123.1(3) . . ?
C45 C40 C41 115.7(3) . . ?
C45 C40 B1 120.8(3) . . ?
C41 C42 C46 121.1(3) . . ?
C43 C42 C41 120.5(3) . . ?
C43 C42 C46 118.4(3) . . ?
C48 C49 H49 118.9 . . ?
C50 C49 H49 118.9 . . ?
C50 C49 C48 122.2(3) . . ?
C34 C35 H35 120.9 . . ?
C36 C35 H35 120.9 . . ?
C36 C35 C34 118.2(3) . . ?
O3 C11 N1 118.3(3) . . ?
O3 C11 C12 119.0(3) . . ?
N1 C11 C12 122.7(3) . . ?
O4 C15 N1 118.1(3) . . ?
O4 C15 C14 119.7(3) . . ?
N1 C15 C14 122.2(3) . . ?
C40 C41 H41 118.8 . . ?
C42 C41 C40 122.3(3) . . ?
C42 C41 H41 118.8 . . ?
C49 C48 C53 115.4(3) . . ?
C49 C48 B1 123.3(3) . . ?
C53 C48 B1 121.1(3) . . ?
C26 C27 H27 121.3 . . ?
C26 C27 C28 117.5(3) . . ?
C28 C27 H27 121.3 . . ?
C25 C24 C29 115.7(3) . . ?
C25 C24 B1 124.6(3) . . ?
C29 C24 B1 119.4(3) . . ?
C25 C26 C30 120.0(3) . . ?
C27 C26 C25 121.3(3) . . ?
C27 C26 C30 118.6(3) . . ?
C35 C34 C33 121.3(3) . . ?
C35 C34 C38 117.7(3) . . ?
C33 C34 C38 121.0(3) . . ?
C18 C16 P2 113.5(3) . . ?
C18 C16 C19 110.5(3) . . ?
C18 C16 C17 109.2(4) . . ?
C19 C16 P2 106.4(3) . . ?
C17 C16 P2 107.9(3) . . ?
C17 C16 C19 109.3(4) . . ?
C34 C33 H33 119.3 . . ?
C34 C33 C32 121.5(3) . . ?
C32 C33 H33 119.3 . . ?
C42 C43 H43 120.8 . . ?
C44 C43 C42 118.5(3) . . ?
C44 C43 H43 120.8 . . ?
C49 C50 C54 118.3(3) . . ?
C51 C50 C49 121.1(3) . . ?
C51 C50 C54 120.6(3) . . ?
O2 C2 Re1 178.7(4) . . ?
C11 C12 H12 121.2 . . ?
C13 C12 C11 117.6(3) . . ?
C13 C12 H12 121.2 . . ?
C33 C32 B1 123.2(3) . . ?
C37 C32 C33 115.6(3) . . ?
C37 C32 B1 120.7(3) . . ?
C16 C18 H18A 109.5 . . ?
C16 C18 H18B 109.5 . . ?
C16 C18 H18C 109.5 . . ?
H18A C18 H18B 109.5 . . ?
H18A C18 H18C 109.5 . . ?
H18B C18 H18C 109.5 . . ?
C24 C29 H29 118.8 . . ?
C28 C29 C24 122.5(3) . . ?
C28 C29 H29 118.8 . . ?
C48 C53 H53 118.8 . . ?
C52 C53 C48 122.3(3) . . ?
C52 C53 H53 118.8 . . ?
C50 C51 H51 121.2 . . ?
C52 C51 C50 117.6(3) . . ?
C52 C51 H51 121.2 . . ?
C32 C37 H37 118.5 . . ?
C36 C37 C32 123.0(3) . . ?
C36 C37 H37 118.5 . . ?
C23 C20 P2 109.2(3) . . ?
C23 C20 C22 108.3(3) . . ?
C22 C20 P2 102.7(3) . . ?
C21 C20 P2 115.9(3) . . ?
C21 C20 C23 111.0(4) . . ?
C21 C20 C22 109.2(3) . . ?
C35 C36 C37 120.5(3) . . ?
C35 C36 C39 119.1(3) . . ?
C37 C36 C39 120.5(3) . . ?
C43 C44 C45 120.7(3) . . ?
C43 C44 C47 116.2(14) . . ?
C43 C44 C47A 126(2) . . ?
C45 C44 C47 123.2(14) . . ?
C45 C44 C47A 113(2) . . ?
C15 C14 H14 121.1 . . ?
C13 C14 C15 117.8(3) . . ?
C13 C14 H14 121.1 . . ?
C16 C19 H19A 109.5 . . ?
C16 C19 H19B 109.5 . . ?
C16 C19 H19C 109.5 . . ?
H19A C19 H19B 109.5 . . ?
H19A C19 H19C 109.5 . . ?
H19B C19 H19C 109.5 . . ?
C12 C13 C14 121.3(3) . . ?
C12 C13 H13 119.3 . . ?
C14 C13 H13 119.3 . . ?
C40 C45 H45 118.8 . . ?
C44 C45 C40 122.3(3) . . ?
C44 C45 H45 118.8 . . ?
F15 C46 F14 105.5(4) . . ?
F15 C46 C42 113.9(3) . . ?
F14 C46 C42 112.0(4) . . ?
F13 C46 F15 105.9(4) . . ?
F13 C46 F14 106.6(4) . . ?
F13 C46 C42 112.3(4) . . ?
C27 C28 C31 119.6(3) . . ?
C29 C28 C27 121.0(3) . . ?
C29 C28 C31 119.4(3) . . ?
C10 C7 P1 105.0(3) . . ?
C10 C7 C9 109.0(4) . . ?
C10 C7 C8 107.8(4) . . ?
C9 C7 P1 108.7(3) . . ?
C8 C7 P1 114.6(3) . . ?
C8 C7 C9 111.4(4) . . ?
C20 C23 H23A 109.5 . . ?
C20 C23 H23B 109.5 . . ?
C20 C23 H23C 109.5 . . ?
H23A C23 H23B 109.5 . . ?
H23A C23 H23C 109.5 . . ?
H23B C23 H23C 109.5 . . ?
F20 C54 F21 105.0(3) . . ?
F20 C54 C50 112.0(3) . . ?
F21 C54 C50 112.4(3) . . ?
F19 C54 F20 106.7(3) . . ?
F19 C54 F21 106.7(3) . . ?
F19 C54 C50 113.4(3) . . ?
F10 C39 C36 111.5(6) . . ?
F10 C39 F11 105.1(9) . . ?
F12 C39 F10 105.3(9) . . ?
F12 C39 C36 114.2(6) . . ?
F12 C39 F11 107.6(10) . . ?
F11 C39 C36 112.5(8) . . ?
F10A C39 C36 111.6(7) . . ?
F12A C39 C36 111.7(8) . . ?
F12A C39 F10A 101.6(10) . . ?
F11A C39 C36 116.9(8) . . ?
F11A C39 F10A 106.2(11) . . ?
F11A C39 F12A 107.7(10) . . ?
C7 C10 H10A 109.5 . . ?
C7 C10 H10B 109.5 . . ?
C7 C10 H10C 109.5 . . ?
H10A C10 H10B 109.5 . . ?
H10A C10 H10C 109.5 . . ?
H10B C10 H10C 109.5 . . ?
C53 C52 C51 121.2(3) . . ?
C53 C52 C55 120.7(4) . . ?
C51 C52 C55 118.0(4) . . ?
C7 C9 H9A 109.5 . . ?
C7 C9 H9B 109.5 . . ?
C7 C9 H9C 109.5 . . ?
H9A C9 H9B 109.5 . . ?
H9A C9 H9C 109.5 . . ?
H9B C9 H9C 109.5 . . ?
F8 C38 F9 102.2(3) . . ?
F8 C38 C34 112.4(3) . . ?
F9 C38 C34 111.9(3) . . ?
F7 C38 F8 109.8(4) . . ?
F7 C38 F9 105.0(4) . . ?
F7 C38 C34 114.6(3) . . ?
F3 C30 F2 106.3(4) . . ?
F3 C30 F1 106.3(3) . . ?
F3 C30 C26 112.8(3) . . ?
F2 C30 F1 106.0(4) . . ?
F2 C30 C26 112.5(3) . . ?
F1 C30 C26 112.4(3) . . ?
O1 C1 Re1 178.1(4) . . ?
F6 C31 C28 113.2(4) . . ?
F6 C31 F5 104.4(7) . . ?
F4 C31 C28 112.7(4) . . ?
F4 C31 F6 108.6(6) . . ?
F4 C31 F5 107.2(7) . . ?
F5 C31 C28 110.2(4) . . ?
F4A C31 C28 116.9(5) . . ?
F4A C31 F6A 104.6(10) . . ?
F6A C31 C28 114.0(5) . . ?
F5A C31 C28 115.4(5) . . ?
F5A C31 F4A 103.2(10) . . ?
F5A C31 F6A 100.7(9) . . ?
C16 C17 H17A 109.5 . . ?
C16 C17 H17B 109.5 . . ?
C16 C17 H17C 109.5 . . ?
H17A C17 H17B 109.5 . . ?
H17A C17 H17C 109.5 . . ?
H17B C17 H17C 109.5 . . ?
C20 C22 H22A 109.5 . . ?
C20 C22 H22B 109.5 . . ?
C20 C22 H22C 109.5 . . ?
H22A C22 H22B 109.5 . . ?
H22A C22 H22C 109.5 . . ?
H22B C22 H22C 109.5 . . ?
C20 C21 H21A 109.5 . . ?
C20 C21 H21B 109.5 . . ?
C20 C21 H21C 109.5 . . ?
H21A C21 H21B 109.5 . . ?
H21A C21 H21C 109.5 . . ?
H21B C21 H21C 109.5 . . ?
C5 C3 P1 106.2(3) . . ?
C5 C3 C4 107.6(4) . . ?
C5 C3 C6 110.5(5) . . ?
C4 C3 P1 113.2(4) . . ?
C6 C3 P1 108.9(3) . . ?
C6 C3 C4 110.3(4) . . ?
F18A C47 C44 108.7(19) . . ?
F18A C47 F16A 106(2) . . ?
F16A C47 C44 110.0(9) . . ?
F17A C47 C44 116(2) . . ?
F17A C47 F18A 115.0(13) . . ?
F17A C47 F16A 100.6(17) . . ?
C3 C5 H5A 109.5 . . ?
C3 C5 H5B 109.5 . . ?
C3 C5 H5C 109.5 . . ?
H5A C5 H5B 109.5 . . ?
H5A C5 H5C 109.5 . . ?
H5B C5 H5C 109.5 . . ?
C48 B1 C40 111.5(3) . . ?
C48 B1 C24 110.4(3) . . ?
C48 B1 C32 103.4(3) . . ?
C24 B1 C40 103.5(3) . . ?
C24 B1 C32 115.6(3) . . ?
C32 B1 C40 112.7(3) . . ?
F22 C55 C52 112.3(4) . . ?
F23 C55 C52 112.9(4) . . ?
F23 C55 F22 98.3(4) . . ?
F24 C55 C52 114.0(4) . . ?
F24 C55 F22 108.0(5) . . ?
F24 C55 F23 110.2(5) . . ?
C7 C8 H8A 109.5 . . ?
C7 C8 H8B 109.5 . . ?
C7 C8 H8C 109.5 . . ?
H8A C8 H8B 109.5 . . ?
H8A C8 H8C 109.5 . . ?
H8B C8 H8C 109.5 . . ?
C3 C4 H4A 109.5 . . ?
C3 C4 H4B 109.5 . . ?
C3 C4 H4C 109.5 . . ?
H4A C4 H4B 109.5 . . ?
H4A C4 H4C 109.5 . . ?
H4B C4 H4C 109.5 . . ?
C3 C6 H6A 109.5 . . ?
C3 C6 H6B 109.5 . . ?
C3 C6 H6C 109.5 . . ?
H6A C6 H6B 109.5 . . ?
H6A C6 H6C 109.5 . . ?
H6B C6 H6C 109.5 . . ?
F16A C47A C44 110.1(13) . . ?
F16A C47A F17B 115(3) . . ?
F17B C47A C44 111(3) . . ?
F18B C47A C44 122(4) . . ?
F18B C47A F16A 98(3) . . ?
F18B C47A F17B 100.8(19) . . ?

loop_
_geom_bond_atom_site_label_1
_geom_bond_atom_site_label_2
_geom_bond_distance
_geom_bond_site_symmetry_2
_geom_bond_publ_flag
Re1 P2 2.3541(9) . ?
Re1 P1 2.3845(9) . ?
Re1 N1 2.150(3) . ?
Re1 C2 1.928(4) . ?
Re1 C1 1.864(4) . ?
P2 O4 1.679(3) . ?
P2 C16 1.850(4) . ?
P2 C20 1.853(4) . ?
P1 O3 1.682(3) . ?
P1 C7 1.867(4) . ?
P1 C3 1.857(5) . ?
O4 C15 1.346(4) . ?
O3 C11 1.344(4) . ?
F20 C54 1.337(5) . ?
F21 C54 1.338(5) . ?
F3 C30 1.331(5) . ?
N1 C11 1.356(4) . ?
N1 C15 1.357(4) . ?
F15 C46 1.336(5) . ?
F19 C54 1.332(5) . ?
F2 C30 1.336(5) . ?
F8 C38 1.327(5) . ?
F1 C30 1.335(5) . ?
O2 C2 1.139(5) . ?
F14 C46 1.336(5) . ?
O1 C1 1.144(5) . ?
F9 C38 1.351(5) . ?
F7 C38 1.295(5) . ?
F13 C46 1.321(5) . ?
C25 H25 0.9500 . ?
C25 C24 1.399(5) . ?
C25 C26 1.388(5) . ?
F10 C39 1.306(8) . ?
C40 C41 1.405(5) . ?
C40 C45 1.400(5) . ?
C40 B1 1.642(5) . ?
C42 C41 1.395(5) . ?
C42 C43 1.390(5) . ?
C42 C46 1.489(5) . ?
C49 H49 0.9500 . ?
C49 C48 1.403(5) . ?
C49 C50 1.388(5) . ?
C35 H35 0.9500 . ?
C35 C34 1.391(5) . ?
C35 C36 1.383(5) . ?
C11 C12 1.385(5) . ?
C15 C14 1.386(5) . ?
C41 H41 0.9500 . ?
C48 C53 1.404(5) . ?
C48 B1 1.637(5) . ?
F12 C39 1.285(9) . ?
C27 H27 0.9500 . ?
C27 C26 1.387(5) . ?
C27 C28 1.395(5) . ?
C24 C29 1.405(5) . ?
C24 B1 1.639(5) . ?
C26 C30 1.503(5) . ?
C34 C33 1.391(5) . ?
C34 C38 1.503(5) . ?
C16 C18 1.523(6) . ?
C16 C19 1.544(6) . ?
C16 C17 1.536(6) . ?
C33 H33 0.9500 . ?
C33 C32 1.413(5) . ?
C43 H43 0.9500 . ?
C43 C44 1.384(5) . ?
C50 C51 1.388(5) . ?
C50 C54 1.498(5) . ?
C12 H12 0.9500 . ?
C12 C13 1.377(5) . ?
C32 C37 1.399(5) . ?
C32 B1 1.640(5) . ?
C18 H18A 0.9800 . ?
C18 H18B 0.9800 . ?
C18 H18C 0.9800 . ?
C29 H29 0.9500 . ?
C29 C28 1.379(5) . ?
C53 H53 0.9500 . ?
C53 C52 1.383(6) . ?
C51 H51 0.9500 . ?
C51 C52 1.387(6) . ?
C37 H37 0.9500 . ?
C37 C36 1.390(5) . ?
C20 C23 1.536(5) . ?
C20 C22 1.545(5) . ?
C20 C21 1.526(6) . ?
C36 C39 1.497(5) . ?
C44 C45 1.397(5) . ?
C44 C47 1.509(11) . ?
C44 C47A 1.506(15) . ?
C14 H14 0.9500 . ?
C14 C13 1.385(5) . ?
F11 C39 1.307(10) . ?
C19 H19A 0.9800 . ?
C19 H19B 0.9800 . ?
C19 H19C 0.9800 . ?
C13 H13 0.9500 . ?
C45 H45 0.9500 . ?
C28 C31 1.498(5) . ?
C7 C10 1.530(7) . ?
C7 C9 1.540(6) . ?
C7 C8 1.533(6) . ?
F6 C31 1.302(6) . ?
C23 H23A 0.9800 . ?
C23 H23B 0.9800 . ?
C23 H23C 0.9800 . ?
C39 F10A 1.320(9) . ?
C39 F12A 1.307(10) . ?
C39 F11A 1.295(10) . ?
C10 H10A 0.9800 . ?
C10 H10B 0.9800 . ?
C10 H10C 0.9800 . ?
C52 C55 1.497(5) . ?
C9 H9A 0.9800 . ?
C9 H9B 0.9800 . ?
C9 H9C 0.9800 . ?
C31 F4 1.275(7) . ?
C31 F5 1.317(7) . ?
C31 F4A 1.304(8) . ?
C31 F6A 1.326(9) . ?
C31 F5A 1.303(8) . ?
C17 H17A 0.9800 . ?
C17 H17B 0.9800 . ?
C17 H17C 0.9800 . ?
C22 H22A 0.9800 . ?
C22 H22B 0.9800 . ?
C22 H22C 0.9800 . ?
C21 H21A 0.9800 . ?
C21 H21B 0.9800 . ?
C21 H21C 0.9800 . ?
C3 C5 1.529(7) . ?
C3 C4 1.551(7) . ?
C3 C6 1.534(7) . ?
C47 F18A 1.30(3) . ?
C47 F16A 1.344(11) . ?
C47 F17A 1.21(4) . ?
C5 H5A 0.9800 . ?
C5 H5B 0.9800 . ?
C5 H5C 0.9800 . ?
C55 F22 1.342(6) . ?
C55 F23 1.337(5) . ?
C55 F24 1.257(6) . ?
C8 H8A 0.9800 . ?
C8 H8B 0.9800 . ?
C8 H8C 0.9800 . ?
C4 H4A 0.9800 . ?
C4 H4B 0.9800 . ?
C4 H4C 0.9800 . ?
C6 H6A 0.9800 . ?
C6 H6B 0.9800 . ?
C6 H6C 0.9800 . ?
F16A C47A 1.345(15) . ?
C47A F17B 1.38(4) . ?
C47A F18B 1.22(6) . ?

loop_
_geom_torsion_atom_site_label_1
_geom_torsion_atom_site_label_2
_geom_torsion_atom_site_label_3
_geom_torsion_atom_site_label_4
_geom_torsion
_geom_torsion_site_symmetry_1
_geom_torsion_site_symmetry_2
_geom_torsion_site_symmetry_3
_geom_torsion_site_symmetry_4
_geom_torsion_publ_flag
Re1 P2 O4 C15 -18.1(3) . . . . ?
Re1 P2 C16 C18 173.9(2) . . . . ?
Re1 P2 C16 C19 52.1(3) . . . . ?
Re1 P2 C16 C17 -65.1(4) . . . . ?
Re1 P2 C20 C23 -88.2(3) . . . . ?
Re1 P2 C20 C22 26.6(3) . . . . ?
Re1 P2 C20 C21 145.6(3) . . . . ?
Re1 P1 O3 C11 -10.2(3) . . . . ?
Re1 P1 C7 C10 -27.5(3) . . . . ?
Re1 P1 C7 C9 88.9(3) . . . . ?
Re1 P1 C7 C8 -145.6(3) . . . . ?
Re1 P1 C3 C5 57.6(4) . . . . ?
Re1 P1 C3 C4 175.5(3) . . . . ?
Re1 P1 C3 C6 -61.4(4) . . . . ?
Re1 N1 C11 O3 0.2(4) . . . . ?
Re1 N1 C11 C12 -177.7(3) . . . . ?
Re1 N1 C15 O4 -2.2(4) . . . . ?
Re1 N1 C15 C14 176.7(3) . . . . ?
P2 O4 C15 N1 15.0(4) . . . . ?
P2 O4 C15 C14 -163.9(3) . . . . ?
P1 O3 C11 N1 7.8(4) . . . . ?
P1 O3 C11 C12 -174.3(3) . . . . ?
O4 P2 C16 C18 -72.0(3) . . . . ?
O4 P2 C16 C19 166.2(3) . . . . ?
O4 P2 C16 C17 49.0(3) . . . . ?
O4 P2 C20 C23 165.9(3) . . . . ?
O4 P2 C20 C22 -79.3(3) . . . . ?
O4 P2 C20 C21 39.7(3) . . . . ?
O4 C15 C14 C13 179.3(3) . . . . ?
O3 P1 C7 C10 80.0(3) . . . . ?
O3 P1 C7 C9 -163.5(3) . . . . ?
O3 P1 C7 C8 -38.1(4) . . . . ?
O3 P1 C3 C5 -51.1(4) . . . . ?
O3 P1 C3 C4 66.8(4) . . . . ?
O3 P1 C3 C6 -170.1(4) . . . . ?
O3 C11 C12 C13 -176.2(3) . . . . ?
N1 C11 C12 C13 1.7(6) . . . . ?
N1 C15 C14 C13 0.4(6) . . . . ?
C25 C24 C29 C28 -0.5(5) . . . . ?
C25 C24 B1 C40 91.5(4) . . . . ?
C25 C24 B1 C48 -149.0(3) . . . . ?
C25 C24 B1 C32 -32.2(5) . . . . ?
C25 C26 C30 F3 29.3(5) . . . . ?
C25 C26 C30 F2 -91.0(4) . . . . ?
C25 C26 C30 F1 149.5(3) . . . . ?
C42 C43 C44 C45 1.6(5) . . . . ?
C42 C43 C44 C47 -179.1(7) . . . . ?
C42 C43 C44 C47A -175.0(12) . . . . ?
C49 C48 C53 C52 2.1(5) . . . . ?
C49 C48 B1 C40 -30.9(4) . . . . ?
C49 C48 B1 C24 -145.4(3) . . . . ?
C49 C48 B1 C32 90.4(4) . . . . ?
C49 C50 C51 C52 0.0(5) . . . . ?
C49 C50 C54 F20 -71.4(4) . . . . ?
C49 C50 C54 F21 46.6(4) . . . . ?
C49 C50 C54 F19 167.8(3) . . . . ?
C35 C34 C33 C32 0.5(5) . . . . ?
C35 C34 C38 F8 59.8(5) . . . . ?
C35 C34 C38 F9 -54.6(5) . . . . ?
C35 C34 C38 F7 -174.0(4) . . . . ?
C35 C36 C39 F10 -147.4(9) . . . . ?
C35 C36 C39 F12 -28.2(13) . . . . ?
C35 C36 C39 F11 94.7(14) . . . . ?
C35 C36 C39 F10A -53.6(11) . . . . ?
C35 C36 C39 F12A 59.3(13) . . . . ?
C35 C36 C39 F11A -176.0(16) . . . . ?
C11 N1 C15 O4 -178.4(3) . . . . ?
C11 N1 C15 C14 0.5(5) . . . . ?
C11 C12 C13 C14 -0.7(6) . . . . ?
C15 N1 C11 O3 176.4(3) . . . . ?
C15 N1 C11 C12 -1.6(5) . . . . ?
C15 C14 C13 C12 -0.2(6) . . . . ?
C41 C40 C45 C44 -0.9(5) . . . . ?
C41 C40 B1 C48 145.0(3) . . . . ?
C41 C40 B1 C24 -96.3(4) . . . . ?
C41 C40 B1 C32 29.3(5) . . . . ?
C41 C42 C43 C44 -0.9(5) . . . . ?
C41 C42 C46 F15 0.2(5) . . . . ?
C41 C42 C46 F14 -119.5(4) . . . . ?
C41 C42 C46 F13 120.6(4) . . . . ?
C48 C49 C50 C51 0.8(5) . . . . ?
C48 C49 C50 C54 -179.7(3) . . . . ?
C48 C53 C52 C51 -1.4(6) . . . . ?
C48 C53 C52 C55 176.9(3) . . . . ?
C27 C26 C30 F3 -151.8(3) . . . . ?
C27 C26 C30 F2 88.0(4) . . . . ?
C27 C26 C30 F1 -31.6(5) . . . . ?
C27 C28 C31 F6 -9.3(9) . . . . ?
C27 C28 C31 F4 -133.0(7) . . . . ?
C27 C28 C31 F5 107.2(8) . . . . ?
C27 C28 C31 F4A 174.6(14) . . . . ?
C27 C28 C31 F6A -63.0(14) . . . . ?
C27 C28 C31 F5A 52.9(11) . . . . ?
C24 C25 C26 C27 1.7(5) . . . . ?
C24 C25 C26 C30 -179.4(3) . . . . ?
C24 C29 C28 C27 0.7(5) . . . . ?
C24 C29 C28 C31 -178.7(3) . . . . ?
C26 C25 C24 C29 -0.7(5) . . . . ?
C26 C25 C24 B1 -173.6(3) . . . . ?
C26 C27 C28 C29 0.3(5) . . . . ?
C26 C27 C28 C31 179.7(3) . . . . ?
C34 C35 C36 C37 -1.2(5) . . . . ?
C34 C35 C36 C39 -179.9(3) . . . . ?
C34 C33 C32 C37 -0.9(5) . . . . ?
C34 C33 C32 B1 -172.4(3) . . . . ?
C16 P2 O4 C15 -149.2(3) . . . . ?
C16 P2 C20 C23 57.5(3) . . . . ?
C16 P2 C20 C22 172.2(3) . . . . ?
C16 P2 C20 C21 -68.7(3) . . . . ?
C33 C34 C38 F8 -119.9(4) . . . . ?
C33 C34 C38 F9 125.8(4) . . . . ?
C33 C34 C38 F7 6.4(6) . . . . ?
C33 C32 C37 C36 0.4(5) . . . . ?
C33 C32 B1 C40 -150.7(3) . . . . ?
C33 C32 B1 C48 88.8(4) . . . . ?
C33 C32 B1 C24 -32.0(5) . . . . ?
C43 C42 C41 C40 -0.8(5) . . . . ?
C43 C42 C46 F15 -179.4(4) . . . . ?
C43 C42 C46 F14 60.9(5) . . . . ?
C43 C42 C46 F13 -59.0(5) . . . . ?
C43 C44 C45 C40 -0.7(5) . . . . ?
C43 C44 C47 F18A 128(2) . . . . ?
C43 C44 C47 F16A -117(2) . . . . ?
C43 C44 C47 F17A -3.2(18) . . . . ?
C43 C44 C47A F16A -102(3) . . . . ?
C43 C44 C47A F17B 26(4) . . . . ?
C43 C44 C47A F18B 144(2) . . . . ?
C50 C49 C48 C53 -1.8(5) . . . . ?
C50 C49 C48 B1 -177.5(3) . . . . ?
C50 C51 C52 C53 0.3(6) . . . . ?
C50 C51 C52 C55 -178.1(3) . . . . ?
C32 C37 C36 C35 0.7(6) . . . . ?
C32 C37 C36 C39 179.4(3) . . . . ?
C29 C24 B1 C40 -81.2(4) . . . . ?
C29 C24 B1 C48 38.2(4) . . . . ?
C29 C24 B1 C32 155.1(3) . . . . ?
C29 C28 C31 F6 170.1(8) . . . . ?
C29 C28 C31 F4 46.4(8) . . . . ?
C29 C28 C31 F5 -73.4(8) . . . . ?
C29 C28 C31 F4A -6.1(15) . . . . ?
C29 C28 C31 F6A 116.4(13) . . . . ?
C29 C28 C31 F5A -127.7(11) . . . . ?
C53 C48 B1 C40 153.6(3) . . . . ?
C53 C48 B1 C24 39.2(4) . . . . ?
C53 C48 B1 C32 -85.1(4) . . . . ?
C53 C52 C55 F22 -122.3(4) . . . . ?
C53 C52 C55 F23 127.7(4) . . . . ?
C53 C52 C55 F24 0.9(8) . . . . ?
C51 C50 C54 F20 108.1(4) . . . . ?
C51 C50 C54 F21 -133.9(4) . . . . ?
C51 C50 C54 F19 -12.7(5) . . . . ?
C51 C52 C55 F22 56.1(5) . . . . ?
C51 C52 C55 F23 -53.9(6) . . . . ?
C51 C52 C55 F24 179.4(6) . . . . ?
C37 C32 B1 C40 38.2(4) . . . . ?
C37 C32 B1 C48 -82.3(4) . . . . ?
C37 C32 B1 C24 156.9(3) . . . . ?
C37 C36 C39 F10 33.8(10) . . . . ?
C37 C36 C39 F12 153.1(13) . . . . ?
C37 C36 C39 F11 -84.0(15) . . . . ?
C37 C36 C39 F10A 127.6(10) . . . . ?
C37 C36 C39 F12A -119.5(13) . . . . ?
C37 C36 C39 F11A 5.2(16) . . . . ?
C20 P2 O4 C15 92.7(3) . . . . ?
C20 P2 C16 C18 35.4(4) . . . . ?
C20 P2 C16 C19 -86.3(3) . . . . ?
C20 P2 C16 C17 156.5(3) . . . . ?
C36 C35 C34 C33 0.6(5) . . . . ?
C36 C35 C34 C38 -179.0(3) . . . . ?
C45 C40 C41 C42 1.6(5) . . . . ?
C45 C40 B1 C48 -42.5(4) . . . . ?
C45 C40 B1 C24 76.2(4) . . . . ?
C45 C40 B1 C32 -158.3(3) . . . . ?
C45 C44 C47 F18A -52.3(19) . . . . ?
C45 C44 C47 F16A 63(3) . . . . ?
C45 C44 C47 F17A 176.1(15) . . . . ?
C45 C44 C47A F16A 81(4) . . . . ?
C45 C44 C47A F17B -151(3) . . . . ?
C45 C44 C47A F18B -33(2) . . . . ?
C46 C42 C41 C40 179.6(3) . . . . ?
C46 C42 C43 C44 178.7(3) . . . . ?
C28 C27 C26 C25 -1.5(5) . . . . ?
C28 C27 C26 C30 179.6(3) . . . . ?
C7 P1 O3 C11 -130.8(3) . . . . ?
C7 P1 C3 C5 -155.7(3) . . . . ?
C7 P1 C3 C4 -37.8(4) . . . . ?
C7 P1 C3 C6 85.3(4) . . . . ?
C54 C50 C51 C52 -179.5(3) . . . . ?
C38 C34 C33 C32 -179.9(3) . . . . ?
C3 P1 O3 C11 113.3(3) . . . . ?
C3 P1 C7 C10 -175.2(3) . . . . ?
C3 P1 C7 C9 -58.7(4) . . . . ?
C3 P1 C7 C8 66.7(4) . . . . ?
C47 C44 C45 C40 -180.0(8) . . . . ?
B1 C40 C41 C42 174.5(3) . . . . ?
B1 C40 C45 C44 -173.9(3) . . . . ?
B1 C48 C53 C52 177.9(3) . . . . ?
B1 C24 C29 C28 172.8(3) . . . . ?
B1 C32 C37 C36 172.1(3) . . . . ?
C47A C44 C45 C40 176.3(10) . . . . ?

loop_
_exptl_oxdiff_crystal_face_indexfrac_h
_exptl_oxdiff_crystal_face_indexfrac_k
_exptl_oxdiff_crystal_face_indexfrac_l
_exptl_oxdiff_crystal_face_x
_exptl_oxdiff_crystal_face_y
_exptl_oxdiff_crystal_face_z
1.0015 0.0016 -0.0017 0.0299 0.1065 -0.0547
-6.6862 6.5990 -2.0755 -0.1083 -0.3062 0.9458
1.2801 8.8331 -1.9692 0.2360 0.6670 0.7066
-2.1313 -8.4601 1.8145 -0.2598 -0.7342 -0.6273
-7.4661 -2.2522 -0.0624 -0.3261 -0.9217 0.2102
-6.7165 5.9465 1.7231 0.2135 -0.3928 0.8945
0.2007 -8.6655 7.2879 0.3066 -0.5644 -0.7665
2.6969 6.8667 -8.6940 -0.4269 0.7859 0.4474
7.0841 -1.1299 -6.2637 -0.4147 0.7633 -0.4953
0.2660 4.1415 7.9194 0.9171 0.1704 0.3604
5.2169 -7.6567 5.0306 0.2917 0.0537 -0.9550
-0.2315 -4.1900 -7.8826 -0.9148 -0.1699 -0.3665
-6.8387 5.0473 -4.9198 -0.4422 -0.3771 0.8138
-6.3563 -0.0993 -5.6593 -0.7171 -0.6125 0.3325
